data_2206410
loop_
_publ_author_name
'Xiu-Li You'
'Yan Zhang'
'Yong Zhang'
'De-Chun Zhang'

_publ_section_title
;
 4-[(2-Chloro-4-nitrophenyl)diazenyl]phenol dimethylformamide solvate
;
_journal_coeditor_code DN6235
_journal_issue 8
_journal_name_full 'Acta Crystallographica Section E'
_journal_page_first o2656
_journal_page_last o2658
_journal_paper_doi 10.1107/S1600536805023093
_journal_volume 61
_journal_year 2005
_chemical_formula_iupac 'C12 H8 Cl N3 O3, C3 H7 N O'
_chemical_formula_moiety 'C12 H8 Cl N3 O3, C3 H7 N O'
_chemical_formula_sum 'C15 H15 Cl N4 O4'
_chemical_formula_weight 350.76
_chemical_melting_point 186
_chemical_name_systematic
;
4-[(2-Chloro-4-nitrophenyl)diazenyl]phenol dimethylformamide solvate
;
_space_group_IT_number 2
_symmetry_cell_setting triclinic
_symmetry_space_group_name_Hall '-P 1'
_symmetry_space_group_name_H-M 'P -1'
_atom_sites_solution_hydrogens geom
_atom_sites_solution_primary direct
_atom_sites_solution_secondary difmap
_audit_creation_method SHELXL-97
_cell_angle_alpha 73.78(2)
_cell_angle_beta 81.29(3)
_cell_angle_gamma 82.77(3)
_cell_formula_units_Z 2
_cell_length_a 6.041(2)
_cell_length_b 10.875(4)
_cell_length_c 12.819(5)
_cell_measurement_reflns_used 3019
_cell_measurement_temperature 193(2)
_cell_measurement_theta_max 25.7
_cell_measurement_theta_min 3.3
_cell_volume 796.2(5)
_computing_cell_refinement CrystalClear
_computing_data_collection 'CrystalClear (Rigaku/MSC, 2003)'
_computing_data_reduction 'CrystalStructure (Rigaku/MSC, 2003)'
_computing_molecular_graphics 'ORTEP-3 for Windows (Farrugia, 1997) and XP (Siemens, 1990)'
_computing_publication_material 'program (reference)?'
_computing_structure_refinement 'SHELXL97 (Sheldrick, 1997)'
_computing_structure_solution 'SHELXS97 (Sheldrick, 1990)'
_diffrn_ambient_temperature 193(2)
_diffrn_detector_area_resol_mean 7.31
_diffrn_measured_fraction_theta_full 0.988
_diffrn_measured_fraction_theta_max 0.988
_diffrn_measurement_device_type 'Rigaku Mercury'
_diffrn_measurement_method \w
_diffrn_radiation_monochromator graphite
_diffrn_radiation_source 'fine-focus sealed tube'
_diffrn_radiation_type MoK\a
_diffrn_radiation_wavelength 0.71070
_diffrn_reflns_av_R_equivalents 0.0345
_diffrn_reflns_av_sigmaI/netI 0.0347
_diffrn_reflns_limit_h_max 6
_diffrn_reflns_limit_h_min -7
_diffrn_reflns_limit_k_max 13
_diffrn_reflns_limit_k_min -13
_diffrn_reflns_limit_l_max 15
_diffrn_reflns_limit_l_min -14
_diffrn_reflns_number 7891
_diffrn_reflns_theta_full 25.68
_diffrn_reflns_theta_max 25.68
_diffrn_reflns_theta_min 3.34
_exptl_absorpt_coefficient_mu 0.268
_exptl_absorpt_correction_T_max 0.9483
_exptl_absorpt_correction_T_min 0.9119
_exptl_absorpt_correction_type multi-scan
_exptl_absorpt_process_details '(Jacobson, 1998)'
_exptl_crystal_colour red
_exptl_crystal_density_diffrn 1.463
_exptl_crystal_density_method 'not measured'
_exptl_crystal_description chip
_exptl_crystal_F_000 364
_exptl_crystal_size_max 0.35
_exptl_crystal_size_mid 0.30
_exptl_crystal_size_min 0.20
_refine_diff_density_max 0.705
_refine_diff_density_min -0.366
_refine_ls_extinction_method none
_refine_ls_goodness_of_fit_ref 1.164
_refine_ls_hydrogen_treatment constr
_refine_ls_matrix_type full
_refine_ls_number_parameters 220
_refine_ls_number_reflns 2996
_refine_ls_number_restraints 0
_refine_ls_restrained_S_all 1.164
_refine_ls_R_factor_all 0.0844
_refine_ls_R_factor_gt 0.0733
_refine_ls_shift/su_max 0.043
_refine_ls_shift/su_mean 0.001
_refine_ls_structure_factor_coef Fsqd
_refine_ls_weighting_details 'calc w = 1/[\s^2^(Fo^2^)+(0.0644P)^2^+0.8335P] where P = (Fo^2^+2Fc^2^)/3'
_refine_ls_weighting_scheme calc
_refine_ls_wR_factor_gt 0.1631
_refine_ls_wR_factor_ref 0.1698
_reflns_number_gt 2601
_reflns_number_total 2996
_reflns_threshold_expression I>2\s(I)
_cod_data_source_file dn6235.cif
_cod_data_source_block I
_cod_database_code 2206410

loop_
_symmetry_equiv_pos_as_xyz
'x, y, z'
'-x, -y, -z'

loop_
_atom_site_label
_atom_site_fract_x
_atom_site_fract_y
_atom_site_fract_z
_atom_site_U_iso_or_equiv
_atom_site_adp_type
_atom_site_calc_flag
_atom_site_refinement_flags
_atom_site_occupancy
_atom_site_type_symbol
Cl1 0.08753(14) 0.64751(9) 0.59226(7) 0.0482(3) Uani d . 1 Cl
O1 0.6000(4) 1.1151(3) 0.8940(2) 0.0503(6) Uani d . 1 O
H1 0.7235 1.1385 0.8948 0.075 Uiso calc R 1 H
O2 0.6584(5) 0.5673(3) 0.1673(2) 0.0576(7) Uani d . 1 O
O3 0.3523(5) 0.4842(3) 0.2468(2) 0.0674(8) Uani d . 1 O
O4 0.9917(4) 1.1798(3) 0.9090(2) 0.0612(8) Uani d . 1 O
N1 0.4678(4) 0.7978(2) 0.5776(2) 0.0356(6) Uani d . 1 N
N2 0.6312(4) 0.8620(2) 0.5719(2) 0.0341(6) Uani d . 1 N
N3 0.5034(5) 0.5507(3) 0.2413(2) 0.0442(7) Uani d . 1 N
N4 0.9579(4) 1.2807(3) 1.0433(2) 0.0359(6) Uani d . 1 N
C1 0.6671(6) 0.7458(3) 0.4083(2) 0.0392(7) Uani d . 1 C
H1A 0.7847 0.7934 0.4084 0.047 Uiso calc R 1 H
C2 0.6750(6) 0.6855(3) 0.3262(3) 0.0417(8) Uani d . 1 C
H2 0.7961 0.6916 0.2713 0.050 Uiso calc R 1 H
C3 0.4986(6) 0.6158(3) 0.3278(2) 0.0368(7) Uani d . 1 C
C4 0.3159(5) 0.6036(3) 0.4087(2) 0.0353(7) Uani d . 1 C
H4 0.1990 0.5558 0.4082 0.042 Uiso calc R 1 H
C5 0.3136(5) 0.6647(3) 0.4899(2) 0.0324(6) Uani d . 1 C
C6 0.4872(5) 0.7372(3) 0.4909(2) 0.0326(7) Uani d . 1 C
C7 0.4267(5) 0.9280(3) 0.7335(2) 0.0344(7) Uani d . 1 C
H7 0.3008 0.8880 0.7313 0.041 Uiso calc R 1 H
C8 0.4259(5) 0.9913(3) 0.8124(3) 0.0376(7) Uani d . 1 C
H8 0.2991 0.9947 0.8630 0.045 Uiso calc R 1 H
C9 0.6146(5) 1.0506(3) 0.8169(2) 0.0329(6) Uani d . 1 C
C10 0.8037(5) 1.0463(3) 0.7405(2) 0.0326(6) Uani d . 1 C
H10 0.9299 1.0858 0.7431 0.039 Uiso calc R 1 H
C11 0.8030(5) 0.9832(3) 0.6610(2) 0.0345(7) Uani d . 1 C
H11 0.9292 0.9807 0.6099 0.041 Uiso calc R 1 H
C12 0.6157(5) 0.9233(3) 0.6564(2) 0.0307(6) Uani d . 1 C
C13 1.0647(6) 1.3146(4) 1.1245(3) 0.0496(9) Uani d . 1 C
H13A 1.2152 1.2740 1.1257 0.074 Uiso calc R 1 H
H13B 0.9805 1.2861 1.1953 0.074 Uiso calc R 1 H
H13C 1.0688 1.4062 1.1060 0.074 Uiso calc R 1 H
C14 0.7269(6) 1.3327(3) 1.0294(3) 0.0465(8) Uani d . 1 C
H14A 0.6459 1.2692 1.0162 0.070 Uiso calc R 1 H
H14B 0.7261 1.4077 0.9683 0.070 Uiso calc R 1 H
H14C 0.6565 1.3556 1.0945 0.070 Uiso calc R 1 H
C15 1.0701(6) 1.2102(4) 0.9806(3) 0.0472(9) Uani d . 1 C
H15 1.2187 1.1814 0.9913 0.057 Uiso calc R 1 H

loop_
_atom_site_aniso_label
_atom_site_aniso_U_11
_atom_site_aniso_U_22
_atom_site_aniso_U_33
_atom_site_aniso_U_12
_atom_site_aniso_U_13
_atom_site_aniso_U_23
Cl1 0.0370(4) 0.0637(6) 0.0550(5) 0.0000(4) -0.0029(3) -0.0375(4)
O1 0.0419(13) 0.0711(17) 0.0521(14) -0.0072(12) 0.0000(11) -0.0416(13)
O2 0.0731(18) 0.0630(16) 0.0446(14) -0.0042(14) 0.0023(13) -0.0331(12)
O3 0.089(2) 0.0731(18) 0.0578(16) -0.0313(16) -0.0003(15) -0.0403(14)
O4 0.0421(13) 0.102(2) 0.0608(16) -0.0158(14) 0.0067(12) -0.0586(16)
N1 0.0454(15) 0.0332(13) 0.0352(13) 0.0017(11) -0.0124(11) -0.0186(11)
N2 0.0399(14) 0.0328(13) 0.0353(13) 0.0024(11) -0.0113(11) -0.0173(11)
N3 0.0642(19) 0.0415(15) 0.0328(14) -0.0016(14) -0.0103(14) -0.0186(12)
N4 0.0335(13) 0.0480(15) 0.0327(13) -0.0068(11) -0.0012(10) -0.0212(12)
C1 0.0529(19) 0.0370(16) 0.0312(16) -0.0072(14) -0.0082(14) -0.0118(13)
C2 0.056(2) 0.0401(17) 0.0311(16) -0.0055(15) -0.0026(14) -0.0135(13)
C3 0.0538(19) 0.0301(15) 0.0316(15) 0.0016(14) -0.0115(14) -0.0154(12)
C4 0.0412(16) 0.0322(15) 0.0380(16) 0.0029(13) -0.0151(13) -0.0155(13)
C5 0.0380(16) 0.0283(14) 0.0332(15) 0.0063(12) -0.0097(12) -0.0130(12)
C6 0.0433(17) 0.0273(14) 0.0302(15) 0.0049(12) -0.0129(13) -0.0119(12)
C7 0.0337(15) 0.0351(15) 0.0399(17) -0.0049(12) -0.0058(13) -0.0174(13)
C8 0.0317(15) 0.0480(18) 0.0385(16) -0.0027(13) 0.0024(13) -0.0242(14)
C9 0.0336(15) 0.0363(15) 0.0346(15) 0.0018(12) -0.0061(12) -0.0198(13)
C10 0.0295(14) 0.0398(16) 0.0347(15) -0.0048(12) -0.0055(12) -0.0184(13)
C11 0.0316(15) 0.0427(17) 0.0326(15) -0.0015(13) -0.0015(12) -0.0176(13)
C12 0.0359(15) 0.0313(15) 0.0278(14) 0.0028(12) -0.0086(12) -0.0127(12)
C13 0.054(2) 0.062(2) 0.0431(19) -0.0095(17) -0.0115(16) -0.0254(17)
C14 0.0431(18) 0.050(2) 0.053(2) 0.0035(15) -0.0118(16) -0.0243(16)
C15 0.0333(16) 0.067(2) 0.050(2) -0.0085(16) 0.0050(15) -0.0334(18)

loop_
_atom_type_symbol
_atom_type_description
_atom_type_scat_dispersion_real
_atom_type_scat_dispersion_imag
_atom_type_scat_source
C C 0.0033 0.0016 'International Tables Vol C Tables 4.2.6.8 and 6.1.1.4'
H H 0.0000 0.0000 'International Tables Vol C Tables 4.2.6.8 and 6.1.1.4'
Cl Cl 0.1484 0.1585 'International Tables Vol C Tables 4.2.6.8 and 6.1.1.4'
N N 0.0061 0.0033 'International Tables Vol C Tables 4.2.6.8 and 6.1.1.4'
O O 0.0106 0.0060 'International Tables Vol C Tables 4.2.6.8 and 6.1.1.4'

loop_
_geom_angle_atom_site_label_1
_geom_angle_atom_site_label_2
_geom_angle_atom_site_label_3
_geom_angle
C9 O1 H1 109.5
N2 N1 C6 113.1(3)
N1 N2 C12 114.2(3)
O3 N3 O2 123.7(3)
O3 N3 C3 118.4(3)
O2 N3 C3 118.0(3)
C15 N4 C13 121.1(3)
C15 N4 C14 121.0(3)
C13 N4 C14 117.8(3)
C2 C1 C6 121.5(3)
C2 C1 H1A 119.3
C6 C1 H1A 119.3
C3 C2 C1 118.1(3)
C3 C2 H2 120.9
C1 C2 H2 120.9
C2 C3 C4 122.7(3)
C2 C3 N3 119.1(3)
C4 C3 N3 118.3(3)
C5 C4 C3 117.8(3)
C5 C4 H4 121.1
C3 C4 H4 121.1
C4 C5 C6 121.6(3)
C4 C5 Cl1 117.8(2)
C6 C5 Cl1 120.6(2)
C1 C6 C5 118.4(3)
C1 C6 N1 124.3(3)
C5 C6 N1 117.3(3)
C8 C7 C12 120.4(3)
C8 C7 H7 119.8
C12 C7 H7 119.8
C7 C8 C9 120.2(3)
C7 C8 H8 119.9
C9 C8 H8 119.9
O1 C9 C10 122.9(3)
O1 C9 C8 117.3(3)
C10 C9 C8 119.8(3)
C11 C10 C9 119.7(3)
C11 C10 H10 120.1
C9 C10 H10 120.1
C10 C11 C12 120.8(3)
C10 C11 H11 119.6
C12 C11 H11 119.6
C11 C12 C7 119.1(3)
C11 C12 N2 116.4(3)
C7 C12 N2 124.5(3)
N4 C13 H13A 109.5
N4 C13 H13B 109.5
H13A C13 H13B 109.5
N4 C13 H13C 109.5
H13A C13 H13C 109.5
H13B C13 H13C 109.5
N4 C14 H14A 109.5
N4 C14 H14B 109.5
H14A C14 H14B 109.5
N4 C14 H14C 109.5
H14A C14 H14C 109.5
H14B C14 H14C 109.5
O4 C15 N4 124.5(3)
O4 C15 H15 117.7
N4 C15 H15 117.7

loop_
_geom_bond_atom_site_label_1
_geom_bond_atom_site_label_2
_geom_bond_distance
Cl1 C5 1.734(3)
O1 C9 1.350(3)
O1 H1 0.8200
O2 N3 1.219(4)
O3 N3 1.216(4)
O4 C15 1.233(4)
N1 N2 1.261(4)
N1 C6 1.427(4)
N2 C12 1.408(4)
N3 C3 1.469(4)
N4 C15 1.320(4)
N4 C13 1.453(4)
N4 C14 1.456(4)
C1 C2 1.380(4)
C1 C6 1.390(4)
C1 H1A 0.9300
C2 C3 1.377(5)
C2 H2 0.9300
C3 C4 1.387(5)
C4 C5 1.380(4)
C4 H4 0.9300
C5 C6 1.392(4)
C7 C8 1.372(4)
C7 C12 1.398(4)
C7 H7 0.9300
C8 C9 1.395(4)
C8 H8 0.9300
C9 C10 1.393(4)
C10 C11 1.378(4)
C10 H10 0.9300
C11 C12 1.392(4)
C11 H11 0.9300
C13 H13A 0.9600
C13 H13B 0.9600
C13 H13C 0.9600
C14 H14A 0.9600
C14 H14B 0.9600
C14 H14C 0.9600
C15 H15 0.9300

loop_
_geom_hbond_atom_site_label_D
_geom_hbond_atom_site_label_H
_geom_hbond_atom_site_label_A
_geom_hbond_site_symmetry_A
_geom_hbond_distance_DH
_geom_hbond_distance_HA
_geom_hbond_distance_DA
_geom_hbond_angle_DHA
O1 H1 O4 . 0.82 1.78 2.600(3) 174.7
C14 H14A O1 . 0.96 2.66 3.515(4) 149.2
C2 H2 O4 2_776 0.93 2.59 3.424(4) 150.2
C14 H14B O3 2_676 0.96 2.77 3.614(5) 147.7
C14 H14C O2 1_566 0.96 2.72 3.441(4) 132.7
C15 H15 O1 1_655 0.93 2.57 3.359(4) 143.1

loop_
_cod_related_entry_id
_cod_related_entry_database
_cod_related_entry_code
1 ChemSpider 21180497
